data_7048481
loop_
_publ_author_name
'Pal, Nabhendu'
'Majumdar, Amit'

_publ_section_title
;
 Transfer of hydrosulfide from thiols to iron(ii): a convenient synthetic
 route to nonheme diiron(ii)-hydrosulfide complexes.
;
_journal_issue 18
_journal_name_full 'Dalton transactions (Cambridge, England : 2003)'
_journal_page_first 5903
_journal_page_last 5908
_journal_paper_doi 10.1039/c8dt04092c
_journal_volume 48
_journal_year 2019
_chemical_formula_moiety 'C49 H63 Cl Fe2 N12 O3, 2(B F4), 2(C3 H7 N O)'
_chemical_formula_sum 'C55 H77 B2 Cl F8 Fe2 N14 O5'
_chemical_formula_weight 1335.07
_space_group_crystal_system triclinic
_space_group_IT_number 2
_space_group_name_Hall '-P 1'
_space_group_name_H-M_alt 'P -1'
_symmetry_space_group_name_Hall '-P 1'
_symmetry_space_group_name_H-M 'P -1'
_atom_sites_solution_hydrogens geom
_atom_sites_solution_primary dual
_audit_creation_date 2018-08-17
_audit_creation_method
;
Olex2 1.2
(compiled 2018.05.29 svn.r3508 for OlexSys, GUI svn.r5506)
;
_audit_update_record
;
2018-10-04 deposited with the CCDC.
2019-01-04 downloaded from the CCDC.
;
_cell_angle_alpha 102.748(8)
_cell_angle_beta 96.655(7)
_cell_angle_gamma 98.924(7)
_cell_formula_units_Z 2
_cell_length_a 12.253(3)
_cell_length_b 15.368(4)
_cell_length_c 18.420(5)
_cell_measurement_reflns_used 6114
_cell_measurement_temperature 100(2)
_cell_measurement_theta_max 25.12
_cell_measurement_theta_min 2.25
_cell_volume 3301.3(15)
_computing_cell_refinement 'SAINT v8.38A (Bruker, 2016)'
_computing_data_collection 'APEX2 v2017.3-0 (Bruker-Axs,2016)'
_computing_data_reduction 'SAINT v8.38A (Bruker, 2016)'
_computing_molecular_graphics 'Olex2 (Dolomanov et al., 2009)'
_computing_publication_material 'Olex2 (Dolomanov et al., 2009)'
_computing_structure_refinement 'ShelXL (Sheldrick, 2015)'
_computing_structure_solution 'ShelXD (Sheldrick, 2015)'
_diffrn_ambient_temperature 100(2)
_diffrn_measured_fraction_theta_full 0.990
_diffrn_measured_fraction_theta_max 0.975
_diffrn_measurement_device_type 'Bruker D8VENTURE with PHOTON II Detector'
_diffrn_measurement_method 'phi, omega and kappa scan'
_diffrn_radiation_probe x-ray
_diffrn_radiation_type MoK\a
_diffrn_radiation_wavelength 0.71073
_diffrn_reflns_av_R_equivalents 0.0961
_diffrn_reflns_av_unetI/netI 0.1393
_diffrn_reflns_Laue_measured_fraction_full 0.990
_diffrn_reflns_Laue_measured_fraction_max 0.975
_diffrn_reflns_limit_h_max 14
_diffrn_reflns_limit_h_min -14
_diffrn_reflns_limit_k_max 18
_diffrn_reflns_limit_k_min -17
_diffrn_reflns_limit_l_max 19
_diffrn_reflns_limit_l_min -22
_diffrn_reflns_number 30663
_diffrn_reflns_point_group_measured_fraction_full 0.990
_diffrn_reflns_point_group_measured_fraction_max 0.975
_diffrn_reflns_theta_full 25.242
_diffrn_reflns_theta_max 25.834
_diffrn_reflns_theta_min 2.197
_diffrn_source_type Micro-focus
_diffrn_standards_number 0
_exptl_absorpt_coefficient_mu 0.557
_exptl_absorpt_correction_T_max 0.7453
_exptl_absorpt_correction_T_min 0.4962
_exptl_absorpt_correction_type multi-scan
_exptl_absorpt_process_details
;
SADABS-2016/2 (Bruker,2016/2) was used for absorption correction.
wR2(int) was 0.1319 before and 0.0864 after correction.
The Ratio of minimum to maximum transmission is 0.6658.
The \l/2 correction factor is Not present.
;
_exptl_crystal_colour colorless
_exptl_crystal_density_diffrn 1.343
_exptl_crystal_density_method 'not measured'
_exptl_crystal_description block
_exptl_crystal_F_000 1392
_exptl_crystal_size_max 0.22
_exptl_crystal_size_mid 0.2
_exptl_crystal_size_min 0.18
_refine_diff_density_max 0.868
_refine_diff_density_min -0.696
_refine_diff_density_rms 0.109
_refine_ls_extinction_method none
_refine_ls_goodness_of_fit_ref 1.032
_refine_ls_hydrogen_treatment constr
_refine_ls_matrix_type full
_refine_ls_number_parameters 772
_refine_ls_number_reflns 12419
_refine_ls_number_restraints 7
_refine_ls_restrained_S_all 1.032
_refine_ls_R_factor_all 0.1737
_refine_ls_R_factor_gt 0.1013
_refine_ls_shift/su_max 0.000
_refine_ls_shift/su_mean 0.000
_refine_ls_structure_factor_coef Fsqd
_refine_ls_weighting_details 'w=1/[\s^2^(Fo^2^)+(0.1583P)^2^+4.5634P] where P=(Fo^2^+2Fc^2^)/3'
_refine_ls_weighting_scheme calc
_refine_ls_wR_factor_gt 0.2707
_refine_ls_wR_factor_ref 0.3187
_reflns_Friedel_coverage 0.000
_reflns_number_gt 6432
_reflns_number_total 12419
_reflns_threshold_expression 'I > 2\s(I)'
_cod_data_source_file c8dt04092c2.cif
_cod_data_source_block 2
_cod_depositor_comments 'Adding full bibliography for 7048480--7048483.cif.'
_cod_original_cell_volume 3301.6(14)
_cod_database_code 7048481
_shelxl_version_number 2014-3
_shelx_space_group_comment
;
The symmetry employed for this shelxl refinement is uniquely defined
by the following loop, which should always be used as a source of
symmetry information in preference to the above space-group names.
They are only intended as comments.
;
_shelx_estimated_absorpt_t_max 0.906
_shelx_estimated_absorpt_t_min 0.887
_olex2_refinement_description
;
1. Fixed Uiso
 At 1.2 times of:
  All C(H) groups, All C(H,H) groups
 At 1.5 times of:
  All C(H,H,H) groups
2. Restrained distances
 N12-C48B \\sim N12-C48A \\sim N12-C49A \\sim N12-C49B
 with sigma of 0.02
 F8A-B2 \\sim F8B-B2
 with sigma of 0.02
3. Uiso/Uaniso restraints and constraints
Uanis(C47) = Uanis(C48A) = Uanis(C48B) = Uanis(C49A) = Uanis(C49B)
Uanis(F8A) = Uanis(F8B)
Uanis(F5) = Uanis(F8B) = Uanis(F8A) = Uanis(F7A) = Uanis(F7B)
Uanis(C44) = Uanis(C46B) = Uanis(C46A) = Uanis(C45) = Uanis(N11)
4. Others
 Sof(C46B)=Sof(H46D)=Sof(H46E)=Sof(H46F)=Sof(C48B)=Sof(H48D)=Sof(H48E)=
 Sof(H48F)=Sof(C49B)=Sof(H49D)=Sof(H49E)=Sof(H49F)=1-FVAR(1)
 Sof(C46A)=Sof(H46A)=Sof(H46B)=Sof(H46C)=Sof(C48A)=Sof(H48A)=Sof(H48B)=
 Sof(H48C)=Sof(C49A)=Sof(H49A)=Sof(H49B)=Sof(H49C)=FVAR(1)
 Sof(F7B)=Sof(F8B)=1-FVAR(2)
 Sof(F7A)=Sof(F8A)=FVAR(2)
5.a Ternary CH refined with riding coordinates:
 C1(H1)
5.b Secondary CH2 refined with riding coordinates:
 C2(H2A,H2B), C3(H3A,H3B), C11(H11A,H11B), C13(H13A,H13B), C21(H21A,H21B),
 C23(H23A,H23B), C24(H24A,H24B), C32(H32A,H32B), C34(H34A,H34B), C42(H42A,H42B)
5.c Me refined with riding coordinates:
 C48A(H48A,H48B,H48C), C48B(H48D,H48E,H48F)
5.d Aromatic/amide H refined with riding coordinates:
 C6(H6), C7(H7), C8(H8), C9(H9), C16(H16), C17(H17), C18(H18), C19(H19),
 C27(H27), C28(H28), C29(H29), C30(H30), C37(H37), C38(H38), C39(H39), C40(H40),
  C44(H44), C47(H47), C50(H50), C55(H55)
5.e Idealised Me refined as rotating group:
 C12(H12A,H12B,H12C), C22(H22A,H22B,H22C), C33(H33A,H33B,H33C), C43(H43A,H43B,
 H43C), C45(H45A,H45B,H45C), C46A(H46A,H46B,H46C), C46B(H46D,H46E,H46F),
 C49A(H49A,H49B,H49C), C49B(H49D,H49E,H49F), C51(H51A,H51B,H51C), C52(H52A,H52B,
 H52C), C53(H53A,H53B,H53C), C54(H54A,H54B,H54C)
;
_olex2_submission_special_instructions 'No special instructions were received'

loop_
_space_group_symop_operation_xyz
'x, y, z'
'-x, -y, -z'

loop_
_atom_site_label
_atom_site_type_symbol
_atom_site_fract_x
_atom_site_fract_y
_atom_site_fract_z
_atom_site_U_iso_or_equiv
_atom_site_adp_type
_atom_site_occupancy
_atom_site_site_symmetry_order
_atom_site_calc_flag
_atom_site_refinement_flags_posn
_atom_site_refinement_flags_occupancy
_atom_site_disorder_assembly
_atom_site_disorder_group
Fe1 Fe 0.59670(8) 0.84603(7) 0.81307(6) 0.0431(3) Uani 1 1 d . . . .
Fe2 Fe 0.54522(9) 0.60153(8) 0.75865(6) 0.0456(3) Uani 1 1 d . . . .
Cl1 Cl 0.40247(15) 0.81921(13) 0.76950(11) 0.0481(5) Uani 1 1 d . . . .
O1 O 0.6446(4) 0.7271(3) 0.7985(3) 0.0506(13) Uani 1 1 d . . . .
O2 O 0.3704(4) 0.5881(3) 0.7356(3) 0.0527(14) Uani 1 1 d . . . .
O3 O 0.5205(6) 0.6065(5) 0.8755(4) 0.0791(19) Uani 1 1 d . . . .
N1 N 0.7876(5) 0.8954(4) 0.8602(3) 0.0442(15) Uani 1 1 d . . . .
N2 N 0.6517(5) 0.9399(4) 0.7500(3) 0.0423(14) Uani 1 1 d . . . .
N3 N 0.7819(5) 1.0427(5) 0.7257(4) 0.0543(17) Uani 1 1 d . . . .
N4 N 0.6033(5) 0.8856(4) 0.9304(3) 0.0465(15) Uani 1 1 d . . . .
N5 N 0.6916(6) 0.9556(4) 1.0454(3) 0.0527(16) Uani 1 1 d . . . .
N6 N 0.7217(5) 0.5632(4) 0.7542(4) 0.0496(16) Uani 1 1 d . . . .
N7 N 0.5731(5) 0.6053(4) 0.6470(3) 0.0406(14) Uani 1 1 d . . . .
N8 N 0.6679(5) 0.5678(4) 0.5510(3) 0.0424(14) Uani 1 1 d . . . .
N9 N 0.5204(5) 0.4531(5) 0.7493(3) 0.0501(16) Uani 1 1 d . . . .
N10 N 0.5953(7) 0.3334(5) 0.7643(4) 0.064(2) Uani 1 1 d . . . .
N11 N 0.2028(6) 0.6193(6) 0.7606(6) 0.0814(16) Uani 1 1 d . . . .
N12 N 0.5509(7) 0.6466(5) 1.0017(4) 0.079(2) Uani 1 1 d D . . .
C1 C 0.7592(6) 0.7307(5) 0.8003(5) 0.052(2) Uani 1 1 d . . . .
H1 H 0.7755 0.7432 0.7513 0.063 Uiso 1 1 calc R . . .
C2 C 0.7959(8) 0.6437(6) 0.8023(6) 0.072(3) Uani 1 1 d . . . .
H2A H 0.8710 0.6463 0.7870 0.086 Uiso 1 1 calc R . . .
H2B H 0.8032 0.6374 0.8549 0.086 Uiso 1 1 calc R . . .
C3 C 0.7398(6) 0.5373(6) 0.6754(4) 0.052(2) Uani 1 1 d . . . .
H3A H 0.7303 0.4704 0.6590 0.062 Uiso 1 1 calc R . . .
H3B H 0.8174 0.5635 0.6716 0.062 Uiso 1 1 calc R . . .
C4 C 0.6595(6) 0.5699(5) 0.6242(4) 0.0467(18) Uani 1 1 d . . . .
C5 C 0.5241(5) 0.6309(5) 0.5849(4) 0.0371(16) Uani 1 1 d . . . .
C6 C 0.4339(6) 0.6761(5) 0.5782(4) 0.0436(17) Uani 1 1 d . . . .
H6 H 0.3968 0.6951 0.6198 0.052 Uiso 1 1 calc R . . .
C7 C 0.4008(6) 0.6921(5) 0.5083(4) 0.0460(18) Uani 1 1 d . . . .
H7 H 0.3399 0.7225 0.5014 0.055 Uiso 1 1 calc R . . .
C8 C 0.4576(6) 0.6631(5) 0.4474(4) 0.052(2) Uani 1 1 d . . . .
H8 H 0.4322 0.6735 0.3999 0.063 Uiso 1 1 calc R . . .
C9 C 0.5481(7) 0.6206(5) 0.4536(4) 0.0496(19) Uani 1 1 d . . . .
H9 H 0.5852 0.6015 0.4120 0.060 Uiso 1 1 calc R . . .
C10 C 0.5816(6) 0.6072(5) 0.5245(4) 0.0433(17) Uani 1 1 d . . . .
C11 C 0.7502(6) 0.5323(5) 0.5070(5) 0.0492(19) Uani 1 1 d . . . .
H11A H 0.7128 0.5002 0.4554 0.059 Uiso 1 1 calc R . . .
H11B H 0.7827 0.4880 0.5304 0.059 Uiso 1 1 calc R . . .
C12 C 0.8430(7) 0.6084(6) 0.5031(5) 0.067(2) Uani 1 1 d . . . .
H12A H 0.8140 0.6445 0.4703 0.100 Uiso 1 1 calc GR . . .
H12B H 0.9046 0.5825 0.4828 0.100 Uiso 1 1 calc GR . . .
H12C H 0.8704 0.6474 0.5538 0.100 Uiso 1 1 calc GR . . .
C13 C 0.7227(7) 0.4839(6) 0.7882(5) 0.062(2) Uani 1 1 d . . . .
H13A H 0.7817 0.4508 0.7709 0.074 Uiso 1 1 calc R . . .
H13B H 0.7392 0.5050 0.8438 0.074 Uiso 1 1 calc R . . .
C14 C 0.6134(7) 0.4233(6) 0.7658(4) 0.054(2) Uani 1 1 d . . . .
C15 C 0.4350(7) 0.3773(5) 0.7348(4) 0.053(2) Uani 1 1 d . . . .
C16 C 0.3209(7) 0.3675(6) 0.7138(5) 0.056(2) Uani 1 1 d . . . .
H16 H 0.2876 0.4178 0.7077 0.068 Uiso 1 1 calc R . . .
C17 C 0.2576(8) 0.2825(6) 0.7021(5) 0.067(2) Uani 1 1 d . . . .
H17 H 0.1789 0.2741 0.6879 0.080 Uiso 1 1 calc R . . .
C18 C 0.3047(10) 0.2089(7) 0.7103(6) 0.075(3) Uani 1 1 d . . . .
H18 H 0.2574 0.1511 0.7006 0.090 Uiso 1 1 calc R . . .
C19 C 0.4147(10) 0.2154(6) 0.7315(5) 0.069(3) Uani 1 1 d . . . .
H19 H 0.4460 0.1643 0.7379 0.083 Uiso 1 1 calc R . . .
C20 C 0.4812(8) 0.3018(6) 0.7437(5) 0.059(2) Uani 1 1 d . . . .
C21 C 0.6840(9) 0.2809(8) 0.7778(6) 0.087(3) Uani 1 1 d . . . .
H21A H 0.7462 0.2973 0.7505 0.104 Uiso 1 1 calc R . . .
H21B H 0.6536 0.2152 0.7581 0.104 Uiso 1 1 calc R . . .
C22 C 0.7282(10) 0.3004(9) 0.8620(7) 0.103(4) Uani 1 1 d . . . .
H22A H 0.7810 0.2604 0.8704 0.155 Uiso 1 1 calc GR . . .
H22B H 0.6656 0.2894 0.8895 0.155 Uiso 1 1 calc GR . . .
H22C H 0.7664 0.3639 0.8802 0.155 Uiso 1 1 calc GR . . .
C23 C 0.8241(7) 0.8080(7) 0.8585(6) 0.070(3) Uani 1 1 d . . . .
H23A H 0.9034 0.8148 0.8509 0.084 Uiso 1 1 calc R . . .
H23B H 0.8203 0.7941 0.9082 0.084 Uiso 1 1 calc R . . .
C24 C 0.8426(8) 0.9439(8) 0.8103(6) 0.081(3) Uani 1 1 d . . . .
H24A H 0.8794 0.9025 0.7763 0.097 Uiso 1 1 calc R . . .
H24B H 0.9007 0.9953 0.8407 0.097 Uiso 1 1 calc R . . .
C25 C 0.7570(6) 0.9792(6) 0.7643(4) 0.0496(19) Uani 1 1 d . . . .
C26 C 0.6024(6) 0.9797(5) 0.6961(4) 0.0416(17) Uani 1 1 d . . . .
C27 C 0.4928(6) 0.9644(5) 0.6592(4) 0.0490(19) Uani 1 1 d . . . .
H27 H 0.4360 0.9217 0.6700 0.059 Uiso 1 1 calc R . . .
C28 C 0.4689(7) 1.0127(6) 0.6068(5) 0.059(2) Uani 1 1 d . . . .
H28 H 0.3951 1.0029 0.5804 0.071 Uiso 1 1 calc R . . .
C29 C 0.5536(7) 1.0768(6) 0.5921(5) 0.059(2) Uani 1 1 d . . . .
H29 H 0.5346 1.1095 0.5558 0.070 Uiso 1 1 calc R . . .
C30 C 0.6607(7) 1.0938(5) 0.6272(4) 0.054(2) Uani 1 1 d . . . .
H30 H 0.7168 1.1371 0.6166 0.065 Uiso 1 1 calc R . . .
C31 C 0.6840(6) 1.0434(5) 0.6808(4) 0.0477(18) Uani 1 1 d . . . .
C32 C 0.8937(7) 1.1031(7) 0.7295(5) 0.067(2) Uani 1 1 d . . . .
H32A H 0.8819 1.1643 0.7255 0.080 Uiso 1 1 calc R . . .
H32B H 0.9407 1.1094 0.7785 0.080 Uiso 1 1 calc R . . .
C33 C 0.9508(8) 1.0640(7) 0.6680(6) 0.075(3) Uani 1 1 d . . . .
H33A H 0.9113 1.0684 0.6200 0.113 Uiso 1 1 calc GR . . .
H33B H 0.9514 1.0000 0.6670 0.113 Uiso 1 1 calc GR . . .
H33C H 1.0278 1.0973 0.6760 0.113 Uiso 1 1 calc GR . . .
C34 C 0.8013(7) 0.9493(6) 0.9363(5) 0.065(2) Uani 1 1 d . . . .
H34A H 0.8159 1.0146 0.9364 0.078 Uiso 1 1 calc R . . .
H34B H 0.8665 0.9367 0.9666 0.078 Uiso 1 1 calc R . . .
C35 C 0.6982(6) 0.9284(5) 0.9711(4) 0.0488(19) Uani 1 1 d . . . .
C36 C 0.5264(7) 0.8838(5) 0.9804(4) 0.0450(18) Uani 1 1 d . . . .
C37 C 0.4133(7) 0.8476(6) 0.9689(5) 0.055(2) Uani 1 1 d . . . .
H37 H 0.3748 0.8180 0.9198 0.066 Uiso 1 1 calc R . . .
C38 C 0.3588(8) 0.8552(6) 1.0293(5) 0.059(2) Uani 1 1 d . . . .
H38 H 0.2814 0.8300 1.0220 0.071 Uiso 1 1 calc R . . .
C39 C 0.4140(8) 0.8994(6) 1.1021(5) 0.059(2) Uani 1 1 d . . . .
H39 H 0.3731 0.9032 1.1431 0.071 Uiso 1 1 calc R . . .
C40 C 0.5259(8) 0.9373(5) 1.1155(5) 0.058(2) Uani 1 1 d . . . .
H40 H 0.5632 0.9685 1.1647 0.070 Uiso 1 1 calc R . . .
C41 C 0.5816(7) 0.9276(5) 1.0532(4) 0.0490(19) Uani 1 1 d . . . .
C42 C 0.7753(9) 1.0090(8) 1.1062(5) 0.080(3) Uani 1 1 d . . . .
H42A H 0.7418 1.0541 1.1393 0.097 Uiso 1 1 calc R . . .
H42B H 0.8355 1.0424 1.0859 0.097 Uiso 1 1 calc R . . .
C43 C 0.8232(8) 0.9508(8) 1.1507(6) 0.084(3) Uani 1 1 d . . . .
H43A H 0.8632 0.9105 1.1193 0.126 Uiso 1 1 calc GR . . .
H43B H 0.7628 0.9143 1.1677 0.126 Uiso 1 1 calc GR . . .
H43C H 0.8752 0.9890 1.1946 0.126 Uiso 1 1 calc GR . . .
C44 C 0.3123(8) 0.6238(7) 0.7764(7) 0.0814(16) Uani 1 1 d . . . .
H44 H 0.3481 0.6587 0.8248 0.098 Uiso 1 1 calc R . . .
C45 C 0.1424(8) 0.5716(7) 0.6878(7) 0.0814(16) Uani 1 1 d . . . .
H45A H 0.0889 0.6072 0.6712 0.122 Uiso 1 1 calc GR . . .
H45B H 0.1020 0.5126 0.6907 0.122 Uiso 1 1 calc GR . . .
H45C H 0.1948 0.5625 0.6518 0.122 Uiso 1 1 calc GR . . .
C46A C 0.143(3) 0.650(2) 0.828(2) 0.0814(16) Uani 0.339(17) 1 d . P A 1
H46A H 0.1959 0.6938 0.8683 0.122 Uiso 0.339(17) 1 calc GR P A 1
H46B H 0.1133 0.5973 0.8461 0.122 Uiso 0.339(17) 1 calc GR P A 1
H46C H 0.0812 0.6788 0.8120 0.122 Uiso 0.339(17) 1 calc GR P A 1
C46B C 0.1340(13) 0.6763(12) 0.8023(12) 0.0814(16) Uani 0.661(17) 1 d . P A 2
H46D H 0.1807 0.7182 0.8469 0.122 Uiso 0.661(17) 1 calc GR P A 2
H46E H 0.0744 0.6377 0.8180 0.122 Uiso 0.661(17) 1 calc GR P A 2
H46F H 0.1008 0.7111 0.7698 0.122 Uiso 0.661(17) 1 calc GR P A 2
C47 C 0.5698(11) 0.6460(8) 0.9340(6) 0.081(2) Uani 1 1 d . . . .
H47 H 0.6366 0.6854 0.9318 0.098 Uiso 1 1 calc R . . .
C48A C 0.651(2) 0.709(2) 1.0519(16) 0.081(2) Uani 0.339(17) 1 d D P A 1
H48A H 0.6428 0.7134 1.1048 0.122 Uiso 0.339(17) 1 calc R P A 1
H48B H 0.7190 0.6858 1.0417 0.122 Uiso 0.339(17) 1 calc R P A 1
H48C H 0.6566 0.7699 1.0421 0.122 Uiso 0.339(17) 1 calc R P A 1
C48B C 0.6152(16) 0.7055(11) 1.0736(7) 0.081(2) Uani 0.661(17) 1 d D P A 2
H48D H 0.5811 0.6904 1.1158 0.122 Uiso 0.661(17) 1 calc R P A 2
H48E H 0.6926 0.6957 1.0783 0.122 Uiso 0.661(17) 1 calc R P A 2
H48F H 0.6144 0.7693 1.0740 0.122 Uiso 0.661(17) 1 calc R P A 2
C49A C 0.481(3) 0.5807(19) 1.0349(18) 0.081(2) Uani 0.339(17) 1 d D P A 1
H49A H 0.4030 0.5895 1.0285 0.122 Uiso 0.339(17) 1 calc GR P A 1
H49B H 0.5092 0.5912 1.0886 0.122 Uiso 0.339(17) 1 calc GR P A 1
H49C H 0.4843 0.5184 1.0090 0.122 Uiso 0.339(17) 1 calc GR P A 1
C49B C 0.4354(13) 0.5988(11) 1.0046(9) 0.081(2) Uani 0.661(17) 1 d D P A 2
H49D H 0.3801 0.6212 0.9742 0.122 Uiso 0.661(17) 1 calc GR P A 2
H49E H 0.4216 0.6107 1.0569 0.122 Uiso 0.661(17) 1 calc GR P A 2
H49F H 0.4291 0.5333 0.9846 0.122 Uiso 0.661(17) 1 calc GR P A 2
F1 F 0.9194(4) 0.4052(4) 0.5911(3) 0.0773(15) Uani 1 1 d . . . .
F2 F 0.8047(5) 0.3110(4) 0.6351(3) 0.0853(16) Uani 1 1 d . . . .
F3 F 0.9398(4) 0.4184(4) 0.7158(3) 0.0867(17) Uani 1 1 d . . . .
F4 F 0.9883(6) 0.3001(6) 0.6350(4) 0.128(3) Uani 1 1 d . . . .
B1 B 0.9151(8) 0.3557(7) 0.6429(6) 0.053(2) Uani 1 1 d . . . .
F5 F 0.9075(5) 0.1652(4) 0.9154(3) 0.0941(14) Uani 1 1 d . . . .
F6 F 1.0828(5) 0.2090(6) 0.9739(4) 0.123(3) Uani 1 1 d . . . .
F7A F 0.9791(15) 0.2717(11) 1.0402(10) 0.0941(14) Uani 0.438(13) 1 d . P B 1
F7B F 0.9356(12) 0.2766(9) 1.0122(7) 0.0941(14) Uani 0.562(13) 1 d . P B 2
F8A F 0.9334(14) 0.1505(12) 1.0372(9) 0.0941(14) Uani 0.438(13) 1 d D P B 1
F8B F 0.9646(12) 0.1211(8) 1.0169(7) 0.0941(14) Uani 0.562(13) 1 d D P B 2
B2 B 0.9736(10) 0.1950(9) 0.9826(7) 0.076(4) Uani 1 1 d D . . .
O4 O 0.1865(6) 0.9449(5) 0.5179(4) 0.082(2) Uani 1 1 d . . . .
N13 N 0.1681(5) 0.8436(5) 0.5905(4) 0.0528(16) Uani 1 1 d . . . .
C50 C 0.1741(7) 0.8682(7) 0.5273(5) 0.061(2) Uani 1 1 d . . . .
H50 H 0.1680 0.8205 0.4835 0.073 Uiso 1 1 calc R . . .
C51 C 0.1763(8) 0.9103(6) 0.6612(5) 0.069(2) Uani 1 1 d . . . .
H51A H 0.2412 0.9064 0.6960 0.103 Uiso 1 1 calc GR . . .
H51B H 0.1082 0.8981 0.6834 0.103 Uiso 1 1 calc GR . . .
H51C H 0.1849 0.9712 0.6521 0.103 Uiso 1 1 calc GR . . .
C52 C 0.1446(8) 0.7511(6) 0.5944(6) 0.072(3) Uani 1 1 d . . . .
H52A H 0.1245 0.7118 0.5433 0.108 Uiso 1 1 calc GR . . .
H52B H 0.0823 0.7421 0.6224 0.108 Uiso 1 1 calc GR . . .
H52C H 0.2110 0.7357 0.6201 0.108 Uiso 1 1 calc GR . . .
O5 O 0.8822(5) 0.8065(5) 0.6483(3) 0.0690(17) Uani 1 1 d . . . .
N14 N 0.7885(5) 0.8422(4) 0.5477(4) 0.0492(15) Uani 1 1 d . . . .
C53 C 0.6832(6) 0.8557(6) 0.5094(5) 0.056(2) Uani 1 1 d . . . .
H53A H 0.6891 0.9196 0.5079 0.084 Uiso 1 1 calc GR . . .
H53B H 0.6223 0.8390 0.5367 0.084 Uiso 1 1 calc GR . . .
H53C H 0.6676 0.8174 0.4578 0.084 Uiso 1 1 calc GR . . .
C54 C 0.8869(7) 0.8611(7) 0.5122(5) 0.063(2) Uani 1 1 d . . . .
H54A H 0.8817 0.8140 0.4657 0.095 Uiso 1 1 calc GR . . .
H54B H 0.9542 0.8616 0.5467 0.095 Uiso 1 1 calc GR . . .
H54C H 0.8909 0.9205 0.5002 0.095 Uiso 1 1 calc GR . . .
C55 C 0.7956(7) 0.8160(5) 0.6107(5) 0.0509(19) Uani 1 1 d . . . .
H55 H 0.7277 0.8029 0.6297 0.061 Uiso 1 1 calc R . . .

loop_
_atom_site_aniso_label
_atom_site_aniso_U_11
_atom_site_aniso_U_22
_atom_site_aniso_U_33
_atom_site_aniso_U_23
_atom_site_aniso_U_13
_atom_site_aniso_U_12
Fe1 0.0389(6) 0.0490(7) 0.0422(6) 0.0172(5) 0.0027(4) 0.0041(5)
Fe2 0.0397(6) 0.0514(7) 0.0447(6) 0.0110(5) 0.0048(5) 0.0080(5)
Cl1 0.0383(9) 0.0518(11) 0.0528(11) 0.0159(9) 0.0021(8) 0.0033(8)
O1 0.037(3) 0.051(3) 0.056(3) 0.005(3) -0.009(2) 0.008(2)
O2 0.037(3) 0.046(3) 0.081(4) 0.024(3) 0.021(3) 0.007(2)
O3 0.099(5) 0.079(5) 0.060(4) 0.014(4) 0.018(4) 0.019(4)
N1 0.043(3) 0.054(4) 0.033(3) 0.015(3) -0.003(3) 0.000(3)
N2 0.037(3) 0.051(4) 0.039(3) 0.017(3) 0.005(3) 0.001(3)
N3 0.035(3) 0.069(4) 0.061(4) 0.035(4) 0.002(3) -0.006(3)
N4 0.050(4) 0.043(4) 0.046(4) 0.018(3) 0.004(3) 0.002(3)
N5 0.066(4) 0.048(4) 0.034(4) 0.003(3) 0.000(3) -0.005(3)
N6 0.039(3) 0.056(4) 0.049(4) 0.005(3) 0.002(3) 0.010(3)
N7 0.039(3) 0.041(3) 0.041(3) 0.009(3) 0.006(3) 0.006(3)
N8 0.037(3) 0.040(3) 0.051(4) 0.017(3) 0.010(3) 0.002(3)
N9 0.050(4) 0.066(5) 0.046(4) 0.024(3) 0.018(3) 0.023(4)
N10 0.089(6) 0.062(5) 0.063(5) 0.040(4) 0.031(4) 0.036(4)
N11 0.048(3) 0.068(3) 0.125(5) 0.017(3) 0.021(3) 0.005(2)
N12 0.114(7) 0.065(5) 0.054(5) 0.013(4) 0.024(4) -0.002(5)
C1 0.043(4) 0.053(5) 0.071(6) 0.032(5) 0.014(4) 0.012(4)
C2 0.053(5) 0.068(6) 0.081(7) -0.003(5) -0.002(5) 0.009(5)
C3 0.045(4) 0.062(5) 0.061(5) 0.028(4) 0.017(4) 0.020(4)
C4 0.040(4) 0.038(4) 0.059(5) 0.016(4) 0.004(4) -0.003(3)
C5 0.034(4) 0.034(4) 0.038(4) 0.009(3) -0.001(3) -0.006(3)
C6 0.040(4) 0.043(4) 0.045(4) 0.012(3) 0.004(3) 0.000(3)
C7 0.048(4) 0.042(4) 0.045(4) 0.011(4) 0.001(3) 0.004(4)
C8 0.048(5) 0.056(5) 0.048(5) 0.017(4) -0.004(4) -0.006(4)
C9 0.052(5) 0.051(5) 0.041(4) 0.007(4) 0.006(3) 0.003(4)
C10 0.041(4) 0.040(4) 0.050(4) 0.017(4) 0.009(3) 0.002(3)
C11 0.046(4) 0.046(5) 0.059(5) 0.011(4) 0.016(4) 0.016(4)
C12 0.058(5) 0.060(6) 0.077(6) 0.001(5) 0.036(5) -0.001(4)
C13 0.069(6) 0.078(6) 0.050(5) 0.025(5) 0.012(4) 0.035(5)
C14 0.049(5) 0.071(6) 0.043(4) 0.019(4) 0.008(4) 0.010(4)
C15 0.073(6) 0.047(5) 0.047(5) 0.023(4) 0.023(4) 0.012(5)
C16 0.054(5) 0.058(5) 0.058(5) 0.017(4) 0.015(4) 0.005(4)
C17 0.069(6) 0.064(6) 0.063(6) 0.014(5) 0.018(5) -0.005(5)
C18 0.096(8) 0.059(6) 0.078(7) 0.023(5) 0.036(6) 0.013(6)
C19 0.112(9) 0.049(6) 0.059(6) 0.023(4) 0.037(6) 0.021(6)
C20 0.068(6) 0.076(6) 0.051(5) 0.031(5) 0.029(4) 0.035(5)
C21 0.101(8) 0.107(8) 0.086(7) 0.054(7) 0.035(6) 0.060(7)
C22 0.116(9) 0.125(10) 0.106(9) 0.074(8) 0.023(7) 0.061(8)
C23 0.054(5) 0.079(7) 0.076(6) 0.017(5) -0.002(5) 0.021(5)
C24 0.058(5) 0.110(8) 0.083(7) 0.063(6) -0.006(5) -0.006(6)
C25 0.039(4) 0.061(5) 0.050(5) 0.023(4) 0.002(3) 0.003(4)
C26 0.042(4) 0.044(4) 0.040(4) 0.015(3) 0.003(3) 0.005(3)
C27 0.046(4) 0.053(5) 0.048(4) 0.021(4) 0.001(3) 0.001(4)
C28 0.047(5) 0.069(6) 0.060(5) 0.022(5) -0.006(4) 0.006(4)
C29 0.059(5) 0.062(5) 0.058(5) 0.032(4) -0.001(4) 0.004(4)
C30 0.067(5) 0.048(5) 0.051(5) 0.024(4) 0.011(4) 0.002(4)
C31 0.047(4) 0.051(5) 0.046(4) 0.017(4) 0.005(3) 0.006(4)
C32 0.057(5) 0.079(6) 0.068(6) 0.035(5) 0.003(4) 0.001(5)
C33 0.060(6) 0.063(6) 0.102(8) 0.019(6) 0.011(5) 0.010(5)
C34 0.050(5) 0.070(6) 0.059(6) 0.003(5) 0.005(4) -0.013(4)
C35 0.046(4) 0.044(4) 0.050(5) 0.014(4) 0.002(4) -0.007(4)
C36 0.051(4) 0.041(4) 0.049(4) 0.017(4) 0.014(4) 0.011(4)
C37 0.055(5) 0.059(5) 0.058(5) 0.026(4) 0.012(4) 0.010(4)
C38 0.064(5) 0.063(6) 0.061(6) 0.024(5) 0.022(4) 0.021(5)
C39 0.075(6) 0.046(5) 0.062(6) 0.019(4) 0.023(5) 0.012(5)
C40 0.087(7) 0.042(5) 0.042(5) 0.008(4) 0.015(4) 0.004(5)
C41 0.067(5) 0.040(4) 0.041(4) 0.012(4) 0.014(4) 0.005(4)
C42 0.081(7) 0.090(8) 0.057(6) 0.014(5) 0.005(5) -0.011(6)
C43 0.064(6) 0.097(8) 0.072(7) -0.008(6) -0.005(5) 0.007(6)
C44 0.048(3) 0.068(3) 0.125(5) 0.017(3) 0.021(3) 0.005(2)
C45 0.048(3) 0.068(3) 0.125(5) 0.017(3) 0.021(3) 0.005(2)
C46A 0.048(3) 0.068(3) 0.125(5) 0.017(3) 0.021(3) 0.005(2)
C46B 0.048(3) 0.068(3) 0.125(5) 0.017(3) 0.021(3) 0.005(2)
C47 0.122(7) 0.081(5) 0.048(4) 0.022(4) 0.025(4) 0.023(5)
C48A 0.122(7) 0.081(5) 0.048(4) 0.022(4) 0.025(4) 0.023(5)
C48B 0.122(7) 0.081(5) 0.048(4) 0.022(4) 0.025(4) 0.023(5)
C49A 0.122(7) 0.081(5) 0.048(4) 0.022(4) 0.025(4) 0.023(5)
C49B 0.122(7) 0.081(5) 0.048(4) 0.022(4) 0.025(4) 0.023(5)
F1 0.071(3) 0.087(4) 0.081(4) 0.032(3) 0.025(3) 0.010(3)
F2 0.071(4) 0.088(4) 0.093(4) 0.036(3) 0.010(3) -0.014(3)
F3 0.061(3) 0.126(5) 0.063(4) 0.009(3) 0.009(3) 0.006(3)
F4 0.121(6) 0.151(7) 0.134(6) 0.034(5) 0.020(5) 0.093(5)
B1 0.050(5) 0.060(6) 0.059(6) 0.024(5) 0.015(4) 0.016(5)
F5 0.101(4) 0.100(3) 0.075(3) 0.032(3) -0.015(2) 0.008(3)
F6 0.065(4) 0.198(8) 0.123(6) 0.078(6) 0.013(4) 0.025(5)
F7A 0.101(4) 0.100(3) 0.075(3) 0.032(3) -0.015(2) 0.008(3)
F7B 0.101(4) 0.100(3) 0.075(3) 0.032(3) -0.015(2) 0.008(3)
F8A 0.101(4) 0.100(3) 0.075(3) 0.032(3) -0.015(2) 0.008(3)
F8B 0.101(4) 0.100(3) 0.075(3) 0.032(3) -0.015(2) 0.008(3)
B2 0.070(7) 0.077(8) 0.073(8) 0.037(7) -0.027(6) -0.012(6)
O4 0.078(5) 0.079(5) 0.099(5) 0.047(4) 0.013(4) 0.007(4)
N13 0.044(4) 0.055(4) 0.055(4) 0.013(3) 0.004(3) -0.001(3)
C50 0.046(5) 0.063(6) 0.070(6) 0.020(5) 0.010(4) -0.002(4)
C51 0.063(6) 0.072(6) 0.055(5) -0.005(5) -0.008(4) 0.006(5)
C52 0.063(6) 0.067(6) 0.096(7) 0.035(6) 0.014(5) 0.016(5)
O5 0.069(4) 0.095(5) 0.053(4) 0.029(3) 0.009(3) 0.027(4)
N14 0.044(4) 0.049(4) 0.053(4) 0.015(3) 0.005(3) 0.003(3)
C53 0.044(4) 0.050(5) 0.071(6) 0.017(4) 0.004(4) -0.002(4)
C54 0.054(5) 0.087(7) 0.053(5) 0.023(5) 0.010(4) 0.017(5)
C55 0.048(5) 0.053(5) 0.052(5) 0.010(4) 0.014(4) 0.009(4)

loop_
_atom_type_symbol
_atom_type_description
_atom_type_scat_dispersion_real
_atom_type_scat_dispersion_imag
_atom_type_scat_source
C C 0.0033 0.0016 'International Tables Vol C Tables 4.2.6.8 and 6.1.1.4'
H H 0.0000 0.0000 'International Tables Vol C Tables 4.2.6.8 and 6.1.1.4'
B B 0.0013 0.0007 'International Tables Vol C Tables 4.2.6.8 and 6.1.1.4'
Cl Cl 0.1484 0.1585 'International Tables Vol C Tables 4.2.6.8 and 6.1.1.4'
F F 0.0171 0.0103 'International Tables Vol C Tables 4.2.6.8 and 6.1.1.4'
Fe Fe 0.3463 0.8444 'International Tables Vol C Tables 4.2.6.8 and 6.1.1.4'
N N 0.0061 0.0033 'International Tables Vol C Tables 4.2.6.8 and 6.1.1.4'
O O 0.0106 0.0060 'International Tables Vol C Tables 4.2.6.8 and 6.1.1.4'

loop_
_geom_angle_atom_site_label_1
_geom_angle_atom_site_label_2
_geom_angle_atom_site_label_3
_geom_angle
O1 Fe1 Cl1 107.87(16)
O1 Fe1 N1 80.6(2)
O1 Fe1 N2 120.9(2)
O1 Fe1 N4 102.7(2)
N1 Fe1 Cl1 171.54(17)
N2 Fe1 Cl1 99.18(16)
N2 Fe1 N1 75.7(2)
N4 Fe1 Cl1 102.10(18)
N4 Fe1 N1 75.6(2)
N4 Fe1 N2 121.8(2)
O1 Fe2 O2 120.5(2)
O1 Fe2 O3 87.1(2)
O1 Fe2 N6 79.6(2)
O1 Fe2 N7 89.6(2)
O1 Fe2 N9 148.8(2)
O2 Fe2 O3 85.5(2)
O2 Fe2 N6 158.8(2)
O2 Fe2 N7 95.4(2)
O2 Fe2 N9 88.2(2)
O3 Fe2 N6 103.4(2)
O3 Fe2 N9 82.9(2)
N7 Fe2 O3 176.5(3)
N7 Fe2 N6 76.8(2)
N7 Fe2 N9 100.4(2)
N9 Fe2 N6 74.2(2)
Fe1 O1 Fe2 127.1(2)
C1 O1 Fe1 115.0(5)
C1 O1 Fe2 116.3(4)
C44 O2 Fe2 126.2(7)
C47 O3 Fe2 134.6(8)
C23 N1 Fe1 101.0(5)
C24 N1 Fe1 110.2(4)
C24 N1 C23 111.7(7)
C34 N1 Fe1 109.5(5)
C34 N1 C23 110.9(6)
C34 N1 C24 112.8(7)
C25 N2 Fe1 118.2(5)
C25 N2 C26 104.9(6)
C26 N2 Fe1 136.7(5)
C25 N3 C31 106.4(6)
C25 N3 C32 128.3(6)
C31 N3 C32 125.4(6)
C35 N4 Fe1 118.0(5)
C35 N4 C36 105.8(7)
C36 N4 Fe1 136.0(5)
C35 N5 C41 106.7(6)
C35 N5 C42 129.5(8)
C41 N5 C42 123.6(7)
C2 N6 Fe2 102.9(5)
C2 N6 C3 116.6(7)
C2 N6 C13 110.9(7)
C3 N6 Fe2 109.7(4)
C3 N6 C13 109.4(6)
C13 N6 Fe2 106.8(5)
C4 N7 Fe2 115.9(5)
C4 N7 C5 104.8(6)
C5 N7 Fe2 139.2(5)
C4 N8 C10 106.3(6)
C4 N8 C11 128.2(6)
C10 N8 C11 125.5(6)
C14 N9 Fe2 114.1(6)
C14 N9 C15 105.2(7)
C15 N9 Fe2 140.5(5)
C14 N10 C20 106.7(7)
C14 N10 C21 125.0(9)
C20 N10 C21 128.2(8)
C44 N11 C45 120.8(9)
C44 N11 C46A 116.2(17)
C44 N11 C46B 127.3(11)
C45 N11 C46A 121.8(15)
C45 N11 C46B 110.1(10)
C47 N12 C48A 104.6(15)
C47 N12 C48B 127.9(11)
C47 N12 C49A 133.4(15)
C47 N12 C49B 113.4(10)
C48B N12 C49B 116.7(10)
C49A N12 C48A 118.0(18)
O1 C1 H1 105.5
O1 C1 C2 114.3(7)
O1 C1 C23 111.7(7)
C2 C1 H1 105.5
C23 C1 H1 105.5
C23 C1 C2 113.4(7)
N6 C2 C1 114.9(7)
N6 C2 H2A 108.5
N6 C2 H2B 108.5
C1 C2 H2A 108.5
C1 C2 H2B 108.5
H2A C2 H2B 107.5
N6 C3 H3A 109.3
N6 C3 H3B 109.3
N6 C3 C4 111.5(6)
H3A C3 H3B 108.0
C4 C3 H3A 109.3
C4 C3 H3B 109.3
N7 C4 N8 113.3(6)
N7 C4 C3 122.7(7)
N8 C4 C3 124.0(7)
N7 C5 C6 129.5(6)
N7 C5 C10 109.5(6)
C10 C5 C6 120.9(6)
C5 C6 H6 121.3
C7 C6 C5 117.4(7)
C7 C6 H6 121.3
C6 C7 H7 120.0
C6 C7 C8 120.1(7)
C8 C7 H7 120.0
C7 C8 H8 118.4
C9 C8 C7 123.2(7)
C9 C8 H8 118.4
C8 C9 H9 122.1
C8 C9 C10 115.9(7)
C10 C9 H9 122.1
N8 C10 C5 106.1(6)
N8 C10 C9 131.5(7)
C9 C10 C5 122.4(7)
N8 C11 H11A 109.4
N8 C11 H11B 109.4
N8 C11 C12 111.0(6)
H11A C11 H11B 108.0
C12 C11 H11A 109.4
C12 C11 H11B 109.4
C11 C12 H12A 109.5
C11 C12 H12B 109.5
C11 C12 H12C 109.5
H12A C12 H12B 109.5
H12A C12 H12C 109.5
H12B C12 H12C 109.5
N6 C13 H13A 109.8
N6 C13 H13B 109.8
H13A C13 H13B 108.3
C14 C13 N6 109.3(6)
C14 C13 H13A 109.8
C14 C13 H13B 109.8
N9 C14 N10 113.1(8)
N9 C14 C13 122.3(8)
N10 C14 C13 124.5(7)
N9 C15 C20 109.2(8)
C16 C15 N9 131.0(7)
C16 C15 C20 119.8(8)
C15 C16 H16 121.3
C17 C16 C15 117.5(8)
C17 C16 H16 121.3
C16 C17 H17 119.1
C16 C17 C18 121.9(9)
C18 C17 H17 119.1
C17 C18 H18 118.7
C19 C18 C17 122.7(10)
C19 C18 H18 118.7
C18 C19 H19 121.8
C18 C19 C20 116.4(9)
C20 C19 H19 121.8
N10 C20 C15 105.8(8)
N10 C20 C19 132.4(8)
C15 C20 C19 121.8(9)
N10 C21 H21A 109.5
N10 C21 H21B 109.5
N10 C21 C22 110.6(8)
H21A C21 H21B 108.1
C22 C21 H21A 109.5
C22 C21 H21B 109.5
C21 C22 H22A 109.5
C21 C22 H22B 109.5
C21 C22 H22C 109.5
H22A C22 H22B 109.5
H22A C22 H22C 109.5
H22B C22 H22C 109.5
N1 C23 H23A 108.5
N1 C23 H23B 108.5
C1 C23 N1 115.2(7)
C1 C23 H23A 108.5
C1 C23 H23B 108.5
H23A C23 H23B 107.5
N1 C24 H24A 109.7
N1 C24 H24B 109.7
N1 C24 C25 109.7(7)
H24A C24 H24B 108.2
C25 C24 H24A 109.7
C25 C24 H24B 109.7
N2 C25 N3 113.8(6)
N2 C25 C24 121.0(7)
N3 C25 C24 124.6(7)
C27 C26 N2 131.1(7)
C31 C26 N2 108.5(6)
C31 C26 C27 120.4(6)
C26 C27 H27 120.9
C28 C27 C26 118.2(7)
C28 C27 H27 120.9
C27 C28 H28 119.8
C27 C28 C29 120.3(7)
C29 C28 H28 119.8
C28 C29 H29 118.5
C30 C29 C28 123.0(7)
C30 C29 H29 118.5
C29 C30 H30 122.0
C29 C30 C31 116.0(7)
C31 C30 H30 122.0
N3 C31 C26 106.4(6)
N3 C31 C30 131.5(7)
C26 C31 C30 122.1(7)
N3 C32 H32A 109.6
N3 C32 H32B 109.6
H32A C32 H32B 108.2
C33 C32 N3 110.1(8)
C33 C32 H32A 109.6
C33 C32 H32B 109.6
C32 C33 H33A 109.5
C32 C33 H33B 109.5
C32 C33 H33C 109.5
H33A C33 H33B 109.5
H33A C33 H33C 109.5
H33B C33 H33C 109.5
N1 C34 H34A 109.5
N1 C34 H34B 109.5
N1 C34 C35 110.7(7)
H34A C34 H34B 108.1
C35 C34 H34A 109.5
C35 C34 H34B 109.5
N4 C35 N5 113.2(7)
N4 C35 C34 121.8(7)
N5 C35 C34 124.9(7)
N4 C36 C41 108.8(7)
C37 C36 N4 131.4(7)
C37 C36 C41 119.8(7)
C36 C37 H37 120.7
C38 C37 C36 118.6(8)
C38 C37 H37 120.7
C37 C38 H38 119.2
C37 C38 C39 121.5(9)
C39 C38 H38 119.2
C38 C39 H39 119.2
C40 C39 C38 121.5(8)
C40 C39 H39 119.2
C39 C40 H40 121.8
C39 C40 C41 116.4(8)
C41 C40 H40 121.8
N5 C41 C36 105.5(6)
N5 C41 C40 132.4(8)
C40 C41 C36 122.1(8)
N5 C42 H42A 109.5
N5 C42 H42B 109.5
N5 C42 C43 110.8(9)
H42A C42 H42B 108.1
C43 C42 H42A 109.5
C43 C42 H42B 109.5
C42 C43 H43A 109.5
C42 C43 H43B 109.5
C42 C43 H43C 109.5
H43A C43 H43B 109.5
H43A C43 H43C 109.5
H43B C43 H43C 109.5
O2 C44 N11 126.5(11)
O2 C44 H44 116.8
N11 C44 H44 116.8
N11 C45 H45A 109.5
N11 C45 H45B 109.5
N11 C45 H45C 109.5
H45A C45 H45B 109.5
H45A C45 H45C 109.5
H45B C45 H45C 109.5
N11 C46A H46A 109.5
N11 C46A H46B 109.5
N11 C46A H46C 109.5
H46A C46A H46B 109.5
H46A C46A H46C 109.5
H46B C46A H46C 109.5
N11 C46B H46D 109.5
N11 C46B H46E 109.5
N11 C46B H46F 109.5
H46D C46B H46E 109.5
H46D C46B H46F 109.5
H46E C46B H46F 109.5
O3 C47 N12 132.0(12)
O3 C47 H47 114.0
N12 C47 H47 114.0
N12 C48A H48A 109.5
N12 C48A H48B 109.5
N12 C48A H48C 109.5
H48A C48A H48B 109.5
H48A C48A H48C 109.5
H48B C48A H48C 109.5
N12 C48B H48D 109.5
N12 C48B H48E 109.5
N12 C48B H48F 109.5
H48D C48B H48E 109.5
H48D C48B H48F 109.5
H48E C48B H48F 109.5
N12 C49A H49A 109.5
N12 C49A H49B 109.5
N12 C49A H49C 109.5
H49A C49A H49B 109.5
H49A C49A H49C 109.5
H49B C49A H49C 109.5
N12 C49B H49D 109.5
N12 C49B H49E 109.5
N12 C49B H49F 109.5
H49D C49B H49E 109.5
H49D C49B H49F 109.5
H49E C49B H49F 109.5
F1 B1 F2 107.4(7)
F1 B1 F3 107.3(8)
F2 B1 F3 106.8(7)
F4 B1 F1 110.1(8)
F4 B1 F2 113.7(9)
F4 B1 F3 111.2(8)
F5 B2 F6 110.6(11)
F5 B2 F7A 130.8(12)
F5 B2 F7B 101.1(9)
F5 B2 F8A 111.9(11)
F5 B2 F8B 106.1(10)
F6 B2 F7A 97.5(11)
F6 B2 F7B 113.2(10)
F6 B2 F8A 122.8(11)
F6 B2 F8B 102.8(10)
F7A B2 F8A 82.0(13)
F8B B2 F7B 122.7(13)
C50 N13 C51 121.2(8)
C50 N13 C52 123.2(8)
C52 N13 C51 115.4(7)
O4 C50 N13 127.8(9)
O4 C50 H50 116.1
N13 C50 H50 116.1
N13 C51 H51A 109.5
N13 C51 H51B 109.5
N13 C51 H51C 109.5
H51A C51 H51B 109.5
H51A C51 H51C 109.5
H51B C51 H51C 109.5
N13 C52 H52A 109.5
N13 C52 H52B 109.5
N13 C52 H52C 109.5
H52A C52 H52B 109.5
H52A C52 H52C 109.5
H52B C52 H52C 109.5
C54 N14 C53 116.1(6)
C55 N14 C53 122.6(7)
C55 N14 C54 121.2(7)
N14 C53 H53A 109.5
N14 C53 H53B 109.5
N14 C53 H53C 109.5
H53A C53 H53B 109.5
H53A C53 H53C 109.5
H53B C53 H53C 109.5
N14 C54 H54A 109.5
N14 C54 H54B 109.5
N14 C54 H54C 109.5
H54A C54 H54B 109.5
H54A C54 H54C 109.5
H54B C54 H54C 109.5
O5 C55 N14 126.6(8)
O5 C55 H55 116.7
N14 C55 H55 116.7

loop_
_geom_bond_atom_site_label_1
_geom_bond_atom_site_label_2
_geom_bond_distance
Fe1 Cl1 2.363(2)
Fe1 O1 1.978(5)
Fe1 N1 2.343(6)
Fe1 N2 2.122(6)
Fe1 N4 2.101(6)
Fe2 O1 2.045(5)
Fe2 O2 2.104(5)
Fe2 O3 2.194(7)
Fe2 N6 2.333(6)
Fe2 N7 2.134(6)
Fe2 N9 2.219(7)
O1 C1 1.393(9)
O2 C44 1.198(11)
O3 C47 1.158(12)
N1 C23 1.476(10)
N1 C24 1.465(10)
N1 C34 1.438(10)
N2 C25 1.306(9)
N2 C26 1.405(8)
N3 C25 1.346(9)
N3 C31 1.379(9)
N3 C32 1.516(10)
N4 C35 1.300(9)
N4 C36 1.393(9)
N5 C35 1.355(10)
N5 C41 1.385(10)
N5 C42 1.431(11)
N6 C2 1.457(11)
N6 C3 1.471(10)
N6 C13 1.490(10)
N7 C4 1.332(9)
N7 C5 1.392(8)
N8 C4 1.358(9)
N8 C10 1.390(9)
N8 C11 1.461(9)
N9 C14 1.320(9)
N9 C15 1.395(11)
N10 C14 1.359(11)
N10 C20 1.386(12)
N10 C21 1.481(11)
N11 C44 1.326(12)
N11 C45 1.432(14)
N11 C46A 1.54(4)
N11 C46B 1.467(18)
N12 C47 1.293(11)
N12 C48A 1.507(17)
N12 C48B 1.484(13)
N12 C49A 1.505(17)
N12 C49B 1.503(14)
C1 H1 1.0000
C1 C2 1.480(11)
C1 C23 1.463(12)
C2 H2A 0.9900
C2 H2B 0.9900
C3 H3A 0.9900
C3 H3B 0.9900
C3 C4 1.503(10)
C5 C6 1.401(9)
C5 C10 1.397(10)
C6 H6 0.9500
C6 C7 1.391(10)
C7 H7 0.9500
C7 C8 1.413(11)
C8 H8 0.9500
C8 C9 1.378(11)
C9 H9 0.9500
C9 C10 1.392(10)
C11 H11A 0.9900
C11 H11B 0.9900
C11 C12 1.520(11)
C12 H12A 0.9800
C12 H12B 0.9800
C12 H12C 0.9800
C13 H13A 0.9900
C13 H13B 0.9900
C13 C14 1.465(12)
C15 C16 1.382(11)
C15 C20 1.398(11)
C16 H16 0.9500
C16 C17 1.370(12)
C17 H17 0.9500
C17 C18 1.376(13)
C18 H18 0.9500
C18 C19 1.341(14)
C19 H19 0.9500
C19 C20 1.402(13)
C21 H21A 0.9900
C21 H21B 0.9900
C21 C22 1.530(15)
C22 H22A 0.9800
C22 H22B 0.9800
C22 H22C 0.9800
C23 H23A 0.9900
C23 H23B 0.9900
C24 H24A 0.9900
C24 H24B 0.9900
C24 C25 1.513(11)
C26 C27 1.393(10)
C26 C31 1.385(10)
C27 H27 0.9500
C27 C28 1.373(10)
C28 H28 0.9500
C28 C29 1.409(11)
C29 H29 0.9500
C29 C30 1.353(11)
C30 H30 0.9500
C30 C31 1.413(10)
C32 H32A 0.9900
C32 H32B 0.9900
C32 C33 1.465(13)
C33 H33A 0.9800
C33 H33B 0.9800
C33 H33C 0.9800
C34 H34A 0.9900
C34 H34B 0.9900
C34 C35 1.504(11)
C36 C37 1.385(11)
C36 C41 1.398(11)
C37 H37 0.9500
C37 C38 1.354(11)
C38 H38 0.9500
C38 C39 1.401(12)
C39 H39 0.9500
C39 C40 1.375(12)
C40 H40 0.9500
C40 C41 1.395(11)
C42 H42A 0.9900
C42 H42B 0.9900
C42 C43 1.480(14)
C43 H43A 0.9800
C43 H43B 0.9800
C43 H43C 0.9800
C44 H44 0.9500
C45 H45A 0.9800
C45 H45B 0.9800
C45 H45C 0.9800
C46A H46A 0.9800
C46A H46B 0.9800
C46A H46C 0.9800
C46B H46D 0.9800
C46B H46E 0.9800
C46B H46F 0.9800
C47 H47 0.9500
C48A H48A 0.9800
C48A H48B 0.9800
C48A H48C 0.9800
C48B H48D 0.9800
C48B H48E 0.9800
C48B H48F 0.9800
C49A H49A 0.9800
C49A H49B 0.9800
C49A H49C 0.9800
C49B H49D 0.9800
C49B H49E 0.9800
C49B H49F 0.9800
F1 B1 1.347(10)
F2 B1 1.395(11)
F3 B1 1.438(12)
F4 B1 1.330(10)
F5 B2 1.341(12)
F6 B2 1.357(14)
F7A B2 1.39(2)
F7B B2 1.422(18)
F8A B2 1.427(16)
F8B B2 1.412(14)
O4 C50 1.217(10)
N13 C50 1.307(10)
N13 C51 1.452(11)
N13 C52 1.426(11)
C50 H50 0.9500
C51 H51A 0.9800
C51 H51B 0.9800
C51 H51C 0.9800
C52 H52A 0.9800
C52 H52B 0.9800
C52 H52C 0.9800
O5 C55 1.245(9)
N14 C53 1.464(9)
N14 C54 1.457(10)
N14 C55 1.308(9)
C53 H53A 0.9800
C53 H53B 0.9800
C53 H53C 0.9800
C54 H54A 0.9800
C54 H54B 0.9800
C54 H54C 0.9800
C55 H55 0.9500

loop_
_geom_torsion_atom_site_label_1
_geom_torsion_atom_site_label_2
_geom_torsion_atom_site_label_3
_geom_torsion_atom_site_label_4
_geom_torsion
Fe1 O1 C1 C2 170.2(6)
Fe1 O1 C1 C23 39.8(8)
Fe1 N1 C23 C1 28.8(8)
Fe1 N1 C24 C25 22.6(10)
Fe1 N1 C34 C35 21.7(8)
Fe1 N2 C25 N3 -175.1(5)
Fe1 N2 C25 C24 14.1(11)
Fe1 N2 C26 C27 -5.7(13)
Fe1 N2 C26 C31 174.7(5)
Fe1 N4 C35 N5 176.2(5)
Fe1 N4 C35 C34 -0.2(10)
Fe1 N4 C36 C37 5.2(12)
Fe1 N4 C36 C41 -175.2(5)
Fe2 O1 C1 C2 -22.9(9)
Fe2 O1 C1 C23 -153.3(6)
Fe2 O2 C44 N11 176.2(7)
Fe2 O3 C47 N12 179.7(8)
Fe2 N6 C2 C1 -33.6(9)
Fe2 N6 C3 C4 17.8(8)
Fe2 N6 C13 C14 38.0(7)
Fe2 N7 C4 N8 175.2(5)
Fe2 N7 C4 C3 -5.7(9)
Fe2 N7 C5 C6 7.4(12)
Fe2 N7 C5 C10 -174.5(5)
Fe2 N9 C14 N10 176.0(5)
Fe2 N9 C14 C13 0.0(9)
Fe2 N9 C15 C16 5.5(13)
Fe2 N9 C15 C20 -175.4(6)
O1 C1 C2 N6 40.2(11)
O1 C1 C23 N1 -47.1(10)
N1 C24 C25 N2 -25.5(13)
N1 C24 C25 N3 164.7(8)
N1 C34 C35 N4 -16.1(11)
N1 C34 C35 N5 167.9(7)
N2 C26 C27 C28 -178.3(8)
N2 C26 C31 N3 -0.5(9)
N2 C26 C31 C30 178.6(7)
N4 C36 C37 C38 179.3(7)
N4 C36 C41 N5 0.4(8)
N4 C36 C41 C40 179.4(7)
N6 C3 C4 N7 -9.5(11)
N6 C3 C4 N8 169.6(7)
N6 C13 C14 N9 -27.7(10)
N6 C13 C14 N10 156.8(7)
N7 C5 C6 C7 -179.0(7)
N7 C5 C10 N8 -0.9(8)
N7 C5 C10 C9 176.8(7)
N9 C15 C16 C17 178.7(8)
N9 C15 C20 N10 0.6(8)
N9 C15 C20 C19 -179.0(7)
C2 N6 C3 C4 -98.6(8)
C2 N6 C13 C14 149.4(7)
C2 C1 C23 N1 -177.9(8)
C3 N6 C2 C1 86.5(9)
C3 N6 C13 C14 -80.7(8)
C4 N7 C5 C6 -176.2(7)
C4 N7 C5 C10 1.9(8)
C4 N8 C10 C5 -0.4(8)
C4 N8 C10 C9 -177.8(8)
C4 N8 C11 C12 -98.8(9)
C5 N7 C4 N8 -2.2(8)
C5 N7 C4 C3 177.0(7)
C5 C6 C7 C8 -0.1(11)
C6 C5 C10 N8 177.3(6)
C6 C5 C10 C9 -4.9(11)
C6 C7 C8 C9 -1.5(12)
C7 C8 C9 C10 0.0(12)
C8 C9 C10 N8 -179.7(7)
C8 C9 C10 C5 3.2(11)
C10 N8 C4 N7 1.7(8)
C10 N8 C4 C3 -177.5(7)
C10 N8 C11 C12 80.8(9)
C10 C5 C6 C7 3.2(10)
C11 N8 C4 N7 -178.6(7)
C11 N8 C4 C3 2.2(12)
C11 N8 C10 C5 179.9(7)
C11 N8 C10 C9 2.5(13)
C13 N6 C2 C1 -147.5(8)
C13 N6 C3 C4 134.6(7)
C14 N9 C15 C16 -178.9(8)
C14 N9 C15 C20 0.1(8)
C14 N10 C20 C15 -1.1(8)
C14 N10 C20 C19 178.4(8)
C14 N10 C21 C22 77.2(11)
C15 N9 C14 N10 -0.9(8)
C15 N9 C14 C13 -176.9(7)
C15 C16 C17 C18 -0.4(13)
C16 C15 C20 N10 179.8(7)
C16 C15 C20 C19 0.2(11)
C16 C17 C18 C19 1.2(14)
C17 C18 C19 C20 -1.3(13)
C18 C19 C20 N10 -178.9(9)
C18 C19 C20 C15 0.5(12)
C20 N10 C14 N9 1.3(9)
C20 N10 C14 C13 177.2(7)
C20 N10 C21 C22 -107.1(11)
C20 C15 C16 C17 -0.3(11)
C21 N10 C14 N9 177.7(7)
C21 N10 C14 C13 -6.4(12)
C21 N10 C20 C15 -177.3(8)
C21 N10 C20 C19 2.1(14)
C23 N1 C24 C25 134.0(8)
C23 N1 C34 C35 -88.9(8)
C23 C1 C2 N6 169.8(8)
C24 N1 C23 C1 -88.4(9)
C24 N1 C34 C35 144.9(7)
C25 N2 C26 C27 179.3(8)
C25 N2 C26 C31 -0.3(8)
C25 N3 C31 C26 1.1(9)
C25 N3 C31 C30 -177.9(9)
C25 N3 C32 C33 97.1(10)
C26 N2 C25 N3 1.1(9)
C26 N2 C25 C24 -169.8(8)
C26 C27 C28 C29 -0.9(13)
C27 C26 C31 N3 179.9(7)
C27 C26 C31 C30 -1.0(12)
C27 C28 C29 C30 0.4(14)
C28 C29 C30 C31 -0.2(13)
C29 C30 C31 N3 179.4(9)
C29 C30 C31 C26 0.5(12)
C31 N3 C25 N2 -1.4(10)
C31 N3 C25 C24 169.0(9)
C31 N3 C32 C33 -83.2(10)
C31 C26 C27 C28 1.2(12)
C32 N3 C25 N2 178.3(8)
C32 N3 C25 C24 -11.3(14)
C32 N3 C31 C26 -178.6(7)
C32 N3 C31 C30 2.4(15)
C34 N1 C23 C1 144.8(8)
C34 N1 C24 C25 -100.2(9)
C35 N4 C36 C37 179.9(8)
C35 N4 C36 C41 -0.4(8)
C35 N5 C41 C36 -0.2(8)
C35 N5 C41 C40 -179.1(8)
C35 N5 C42 C43 -102.3(10)
C36 N4 C35 N5 0.3(8)
C36 N4 C35 C34 -176.1(7)
C36 C37 C38 C39 0.6(12)
C37 C36 C41 N5 -180.0(7)
C37 C36 C41 C40 -0.9(11)
C37 C38 C39 C40 0.3(12)
C38 C39 C40 C41 -1.4(11)
C39 C40 C41 N5 -179.5(8)
C39 C40 C41 C36 1.8(11)
C41 N5 C35 N4 -0.1(9)
C41 N5 C35 C34 176.2(8)
C41 N5 C42 C43 83.1(11)
C41 C36 C37 C38 -0.3(11)
C42 N5 C35 N4 -175.4(8)
C42 N5 C35 C34 0.9(14)
C42 N5 C41 C36 175.5(8)
C42 N5 C41 C40 -3.4(13)
C45 N11 C44 O2 -2.8(16)
C46A N11 C44 O2 165.0(18)
C46B N11 C44 O2 -166.4(13)
C48A N12 C47 O3 177.1(18)
C48B N12 C47 O3 -174.8(13)
C49A N12 C47 O3 21(3)
C49B N12 C47 O3 -11.3(18)
C51 N13 C50 O4 0.0(13)
C52 N13 C50 O4 175.0(9)
C53 N14 C55 O5 -177.0(8)
C54 N14 C55 O5 2.1(13)

loop_
_smtbx_masks_void_nr
_smtbx_masks_void_average_x
_smtbx_masks_void_average_y
_smtbx_masks_void_average_z
_smtbx_masks_void_volume
_smtbx_masks_void_count_electrons
1 0.000 0.500 0.000 265.5 62.9
